data_4343607
loop_
_publ_author_name
'Kysliak, Oleksandr'
'Schrenk, Claudio'
'Schnepf, Andreas'

_publ_section_title
;
 {Ge9[Si(SiMe3)2(SiPh3)]3}(-): Ligand Modification in Metalloid Germanium
 Cluster Chemistry.
;
_journal_issue 14
_journal_name_full 'Inorganic chemistry'
_journal_page_first 7083
_journal_page_last 7088
_journal_paper_doi 10.1021/acs.inorgchem.5b01130
_journal_volume 54
_journal_year 2015
_chemical_formula_sum 'C24 H34 Si4'
_chemical_formula_weight 434.87
_chemical_name_systematic
; 
 ? 
;
_space_group_IT_number 33
_symmetry_cell_setting orthorhombic
_symmetry_space_group_name_Hall 'P 2c -2n'
_symmetry_space_group_name_H-M 'P n a 21'
_atom_sites_solution_hydrogens geom
_atom_sites_solution_primary direct
_atom_sites_solution_secondary difmap
_audit_creation_method SHELXL-97
_cell_angle_alpha 90.00
_cell_angle_beta 90.00
_cell_angle_gamma 90.00
_cell_formula_units_Z 4
_cell_length_a 16.7748(19)
_cell_length_b 9.3516(11)
_cell_length_c 16.7511(18)
_cell_measurement_reflns_used 2147
_cell_measurement_temperature 150(2)
_cell_measurement_theta_max 20.415
_cell_measurement_theta_min 2.43
_cell_volume 2627.8(5)
_computing_cell_refinement 'SAINT V.8.27 (Bruker AXS Inc., 2012)'
_computing_data_collection 'APEX2 v.2014.1-1 (Bruker AXS Inc., 2014)'
_computing_data_reduction 'SAINT V.8.27 (Bruker AXS Inc., 2012)'
_computing_molecular_graphics 'SHELXTL 5.1 (Bruker AXS Inc., 1997)'
_computing_publication_material 'SHELXTL 5.1 (Bruker AXS Inc., 1997)'
_computing_structure_refinement 'SHELXL-97 (Sheldrick, 1997)'
_computing_structure_solution 'SHELXS-97 (Sheldrick, 1990)'
_diffrn_ambient_temperature 150(2)
_diffrn_measured_fraction_theta_full 0.997
_diffrn_measured_fraction_theta_max 0.997
_diffrn_measurement_device_type 'Bruker SMART Apex'
_diffrn_measurement_method 'CCD area detector'
_diffrn_radiation_monochromator graphite
_diffrn_radiation_source 'fine-focus sealed tube'
_diffrn_radiation_type MoK\a
_diffrn_radiation_wavelength 0.71073
_diffrn_reflns_av_R_equivalents 0.0870
_diffrn_reflns_av_sigmaI/netI 0.0921
_diffrn_reflns_limit_h_max 22
_diffrn_reflns_limit_h_min -21
_diffrn_reflns_limit_k_max 12
_diffrn_reflns_limit_k_min -12
_diffrn_reflns_limit_l_max 22
_diffrn_reflns_limit_l_min -22
_diffrn_reflns_number 27989
_diffrn_reflns_theta_full 28.29
_diffrn_reflns_theta_max 28.29
_diffrn_reflns_theta_min 1.72
_exptl_absorpt_coefficient_mu 0.234
_exptl_absorpt_correction_T_max 0.9704
_exptl_absorpt_correction_T_min 0.8885
_exptl_absorpt_correction_type numerical
_exptl_absorpt_process_details 'SADABS 2.10 (Bruker AXS Inc., 2005)'
_exptl_crystal_colour colorless
_exptl_crystal_density_diffrn 1.099
_exptl_crystal_density_method 'not measured'
_exptl_crystal_description fragment
_exptl_crystal_F_000 936
_exptl_crystal_size_max 0.3
_exptl_crystal_size_mid 0.2
_exptl_crystal_size_min 0.2
_refine_diff_density_max 0.258
_refine_diff_density_min -0.275
_refine_diff_density_rms 0.059
_refine_ls_abs_structure_details 'Flack H D (1983), Acta Cryst. A39, 876-881'
_refine_ls_abs_structure_Flack 0.00
_refine_ls_extinction_method none
_refine_ls_goodness_of_fit_ref 1.051
_refine_ls_hydrogen_treatment mixed
_refine_ls_matrix_type full
_refine_ls_number_parameters 258
_refine_ls_number_reflns 6318
_refine_ls_number_restraints 1
_refine_ls_restrained_S_all 1.051
_refine_ls_R_factor_all 0.0905
_refine_ls_R_factor_gt 0.0504
_refine_ls_shift/su_max 0.000
_refine_ls_shift/su_mean 0.000
_refine_ls_structure_factor_coef Fsqd
_refine_ls_weighting_details 'calc w=1/[\s^2^(Fo^2^)+(0.0361P)^2^+0.0000P] where P=(Fo^2^+2Fc^2^)/3'
_refine_ls_weighting_scheme calc
_refine_ls_wR_factor_gt 0.0912
_refine_ls_wR_factor_ref 0.1061
_reflns_number_gt 4279
_reflns_number_total 6318
_reflns_threshold_expression >2sigma(I)
_cod_data_source_file ic5b01130_si_004.cif
_cod_data_source_block pna21
_cod_depositor_comments 'Adding full bibliography for 4343607--4343608.cif.'
_cod_original_sg_symbol_H-M Pna2(1)
_cod_database_code 4343607

loop_
_symmetry_equiv_pos_as_xyz
'x, y, z'
'-x, -y, z+1/2'
'x+1/2, -y+1/2, z'
'-x+1/2, y+1/2, z+1/2'

loop_
_atom_site_label
_atom_site_type_symbol
_atom_site_fract_x
_atom_site_fract_y
_atom_site_fract_z
_atom_site_U_iso_or_equiv
_atom_site_adp_type
_atom_site_occupancy
_atom_site_symmetry_multiplicity
_atom_site_calc_flag
_atom_site_refinement_flags
Si1 Si 0.24642(5) 0.33697(8) 0.61447(6) 0.02430(18) Uani 1 1 d .
Si10 Si 0.20818(5) 0.47546(8) 0.50348(5) 0.02474(19) Uani 1 1 d .
Si11 Si 0.35319(5) 0.18104(9) 0.59008(6) 0.0304(2) Uani 1 1 d .
Si12 Si 0.27131(5) 0.47682(9) 0.72852(5) 0.0308(2) Uani 1 1 d .
C10G C 0.29392(19) 0.5315(3) 0.43851(19) 0.0286(7) Uani 1 1 d .
C10M C 0.15482(19) 0.6390(3) 0.54170(19) 0.0277(7) Uani 1 1 d .
C10A C 0.13249(18) 0.3787(3) 0.44083(18) 0.0282(7) Uani 1 1 d .
C10N C 0.1875(2) 0.7762(3) 0.5427(2) 0.0339(8) Uani 1 1 d .
H10A H 0.2387 0.7922 0.5202 0.041 Uiso 1 1 calc R
C10H C 0.2940(2) 0.5026(3) 0.35666(19) 0.0373(8) Uani 1 1 d .
H10B H 0.2518 0.4476 0.3345 0.045 Uiso 1 1 calc R
C10L C 0.3587(2) 0.6096(3) 0.4685(2) 0.0380(8) Uani 1 1 d .
H10C H 0.3615 0.6285 0.5242 0.046 Uiso 1 1 calc R
C10E C 0.0563(2) 0.1676(4) 0.4043(2) 0.0462(10) Uani 1 1 d .
H10D H 0.0460 0.0684 0.4108 0.055 Uiso 1 1 calc R
C10Q C 0.0375(2) 0.7378(4) 0.6086(2) 0.0497(10) Uani 1 1 d .
H10E H -0.0137 0.7233 0.6315 0.060 Uiso 1 1 calc R
C10K C 0.4191(2) 0.6601(4) 0.4191(2) 0.0494(10) Uani 1 1 d .
H10F H 0.4619 0.7142 0.4407 0.059 Uiso 1 1 calc R
C10F C 0.1173(2) 0.2330(3) 0.44782(19) 0.0365(8) Uani 1 1 d .
H10G H 0.1490 0.1769 0.4829 0.044 Uiso 1 1 calc R
C10B C 0.08533(19) 0.4552(4) 0.3873(2) 0.0385(8) Uani 1 1 d .
H10H H 0.0942 0.5550 0.3812 0.046 Uiso 1 1 calc R
C10P C 0.0715(2) 0.8704(4) 0.6084(2) 0.0456(9) Uani 1 1 d .
H10I H 0.0435 0.9493 0.6306 0.055 Uiso 1 1 calc R
C10R C 0.0792(2) 0.6236(4) 0.5747(2) 0.0420(9) Uani 1 1 d .
H10J H 0.0549 0.5318 0.5741 0.050 Uiso 1 1 calc R
C10D C 0.0114(2) 0.2465(4) 0.3522(2) 0.0482(10) Uani 1 1 d .
H10K H -0.0299 0.2017 0.3225 0.058 Uiso 1 1 calc R
C10I C 0.3543(2) 0.5524(4) 0.3069(2) 0.0493(10) Uani 1 1 d .
H10L H 0.3526 0.5323 0.2514 0.059 Uiso 1 1 calc R
C10O C 0.1457(2) 0.8902(3) 0.5765(2) 0.0456(9) Uani 1 1 d .
H10M H 0.1691 0.9827 0.5773 0.055 Uiso 1 1 calc R
C10J C 0.4164(2) 0.6309(4) 0.3379(2) 0.0516(11) Uani 1 1 d .
H10N H 0.4574 0.6650 0.3038 0.062 Uiso 1 1 calc R
C10C C 0.0259(2) 0.3900(4) 0.3426(2) 0.0461(9) Uani 1 1 d .
H10O H -0.0047 0.4443 0.3057 0.055 Uiso 1 1 calc R
C11C C 0.4483(2) 0.2830(4) 0.6011(2) 0.0472(9) Uani 1 1 d .
H11A H 0.4935 0.2191 0.5911 0.071 Uiso 1 1 calc R
H11B H 0.4520 0.3215 0.6554 0.071 Uiso 1 1 calc R
H11C H 0.4492 0.3619 0.5626 0.071 Uiso 1 1 calc R
C11B C 0.3510(2) 0.0344(4) 0.6661(2) 0.0445(10) Uani 1 1 d .
H11D H 0.3953 -0.0315 0.6564 0.067 Uiso 1 1 calc R
H11E H 0.3004 -0.0176 0.6620 0.067 Uiso 1 1 calc R
H11F H 0.3559 0.0756 0.7197 0.067 Uiso 1 1 calc R
C11A C 0.3481(2) 0.1028(4) 0.4880(2) 0.0482(10) Uani 1 1 d .
H11G H 0.3935 0.0383 0.4799 0.072 Uiso 1 1 calc R
H11H H 0.3499 0.1796 0.4483 0.072 Uiso 1 1 calc R
H11I H 0.2983 0.0491 0.4821 0.072 Uiso 1 1 calc R
C12C C 0.3167(2) 0.3635(4) 0.8083(2) 0.0482(10) Uani 1 1 d .
H12A H 0.3270 0.4221 0.8557 0.072 Uiso 1 1 calc R
H12B H 0.3670 0.3230 0.7889 0.072 Uiso 1 1 calc R
H12C H 0.2800 0.2858 0.8221 0.072 Uiso 1 1 calc R
C12B C 0.3405(2) 0.6264(4) 0.7041(2) 0.0484(10) Uani 1 1 d .
H12D H 0.3503 0.6836 0.7521 0.073 Uiso 1 1 calc R
H12E H 0.3166 0.6870 0.6628 0.073 Uiso 1 1 calc R
H12F H 0.3911 0.5874 0.6845 0.073 Uiso 1 1 calc R
C12A C 0.1762(2) 0.5521(5) 0.7667(3) 0.0725(14) Uani 1 1 d .
H12G H 0.1868 0.6103 0.8142 0.109 Uiso 1 1 calc R
H12H H 0.1399 0.4740 0.7807 0.109 Uiso 1 1 calc R
H12I H 0.1517 0.6119 0.7254 0.109 Uiso 1 1 calc R
H1 H 0.1745(17) 0.251(3) 0.6323(16) 0.038(9) Uiso 1 1 d .

loop_
_atom_site_aniso_label
_atom_site_aniso_U_11
_atom_site_aniso_U_22
_atom_site_aniso_U_33
_atom_site_aniso_U_23
_atom_site_aniso_U_13
_atom_site_aniso_U_12
Si1 0.0283(4) 0.0241(4) 0.0206(4) 0.0016(4) 0.0008(3) -0.0006(4)
Si10 0.0285(5) 0.0235(4) 0.0223(4) 0.0015(4) -0.0008(4) 0.0010(4)
Si11 0.0341(5) 0.0261(5) 0.0311(5) 0.0015(4) 0.0050(4) 0.0031(4)
Si12 0.0353(5) 0.0334(5) 0.0237(5) -0.0034(4) -0.0001(4) -0.0006(4)
C10G 0.0331(19) 0.0263(17) 0.0265(17) 0.0020(13) -0.0022(14) 0.0088(14)
C10M 0.0323(19) 0.0248(17) 0.0260(17) 0.0032(13) -0.0030(14) 0.0013(14)
C10A 0.0275(18) 0.0299(17) 0.0271(17) -0.0001(14) 0.0029(14) 0.0007(14)
C10N 0.037(2) 0.0285(18) 0.0359(19) 0.0005(14) -0.0002(15) 0.0014(15)
C10H 0.037(2) 0.044(2) 0.030(2) 0.0038(15) -0.0002(16) 0.0102(16)
C10L 0.036(2) 0.045(2) 0.032(2) 0.0037(16) 0.0046(16) -0.0033(17)
C10E 0.050(2) 0.045(2) 0.043(2) -0.0141(18) 0.0125(19) -0.019(2)
C10Q 0.032(2) 0.041(2) 0.076(3) -0.012(2) 0.006(2) 0.0086(17)
C10K 0.039(2) 0.051(2) 0.058(3) 0.0094(18) 0.0097(19) -0.0057(19)
C10F 0.042(2) 0.0351(19) 0.0325(19) -0.0049(15) -0.0010(16) -0.0038(16)
C10B 0.034(2) 0.043(2) 0.039(2) 0.0026(16) -0.0048(16) -0.0001(16)
C10P 0.047(2) 0.033(2) 0.056(2) -0.0098(18) -0.011(2) 0.0156(17)
C10R 0.036(2) 0.0289(19) 0.061(3) -0.0041(16) 0.0011(18) 0.0008(16)
C10D 0.030(2) 0.075(3) 0.039(2) -0.023(2) 0.0037(17) -0.014(2)
C10I 0.050(2) 0.068(3) 0.030(2) 0.0112(18) 0.0073(19) 0.016(2)
C10O 0.060(3) 0.0235(18) 0.054(2) 0.0005(16) -0.008(2) 0.0018(17)
C10J 0.042(2) 0.060(3) 0.053(3) 0.022(2) 0.022(2) 0.0116(19)
C10C 0.030(2) 0.071(3) 0.037(2) -0.0018(19) -0.0081(16) 0.0019(19)
C11C 0.0335(19) 0.047(2) 0.061(3) -0.002(2) 0.0107(17) 0.0006(17)
C11B 0.048(2) 0.038(2) 0.048(2) 0.0111(17) 0.0045(18) 0.0080(18)
C11A 0.059(3) 0.043(2) 0.043(2) -0.0076(17) 0.0179(19) -0.0014(18)
C12C 0.069(3) 0.044(2) 0.031(2) 0.0006(16) -0.0103(19) -0.010(2)
C12B 0.072(3) 0.034(2) 0.039(2) -0.0007(16) -0.015(2) -0.0099(19)
C12A 0.065(3) 0.105(4) 0.047(3) -0.030(3) 0.000(2) 0.030(3)

loop_
_atom_type_symbol
_atom_type_description
_atom_type_scat_dispersion_real
_atom_type_scat_dispersion_imag
_atom_type_scat_source
C C 0.0033 0.0016 'International Tables Vol C Tables 4.2.6.8 and 6.1.1.4'
H H 0.0000 0.0000 'International Tables Vol C Tables 4.2.6.8 and 6.1.1.4'
Si Si 0.0817 0.0704 'International Tables Vol C Tables 4.2.6.8 and 6.1.1.4'

loop_
_geom_angle_atom_site_label_1
_geom_angle_atom_site_label_2
_geom_angle_atom_site_label_3
_geom_angle
Si11 Si1 Si12 110.58(5)
Si11 Si1 Si10 114.35(5)
Si12 Si1 Si10 112.57(4)
C10G Si10 C10A 109.16(14)
C10G Si10 C10M 109.52(14)
C10A Si10 C10M 105.04(13)
C10G Si10 Si1 113.73(10)
C10A Si10 Si1 111.11(10)
C10M Si10 Si1 107.90(11)
C11A Si11 C11C 109.31(17)
C11A Si11 C11B 109.61(17)
C11C Si11 C11B 108.90(17)
C11A Si11 Si1 111.69(13)
C11C Si11 Si1 108.52(11)
C11B Si11 Si1 108.76(12)
C12A Si12 C12B 109.0(2)
C12A Si12 C12C 108.63(19)
C12B Si12 C12C 109.20(17)
C12A Si12 Si1 109.75(14)
C12B Si12 Si1 110.46(13)
C12C Si12 Si1 109.73(11)
C10H C10G C10L 116.9(3)
C10H C10G Si10 121.0(3)
C10L C10G Si10 122.1(2)
C10R C10M C10N 116.7(3)
C10R C10M Si10 119.0(2)
C10N C10M Si10 124.3(2)
C10F C10A C10B 116.9(3)
C10F C10A Si10 123.2(2)
C10B C10A Si10 119.7(2)
C10M C10N C10O 120.6(3)
C10I C10H C10G 121.5(3)
C10K C10L C10G 121.8(3)
C10D C10E C10F 120.0(3)
C10P C10Q C10R 119.0(3)
C10J C10K C10L 119.5(4)
C10A C10F C10E 121.2(3)
C10C C10B C10A 122.0(3)
C10Q C10P C10O 120.2(3)
C10M C10R C10Q 122.6(3)
C10E C10D C10C 120.3(3)
C10J C10I C10H 120.2(3)
C10P C10O C10N 120.9(3)
C10I C10J C10K 120.0(3)
C10D C10C C10B 119.6(3)

loop_
_geom_bond_atom_site_label_1
_geom_bond_atom_site_label_2
_geom_bond_distance
Si1 Si11 2.3455(12)
Si1 Si12 2.3525(13)
Si1 Si10 2.3549(12)
Si10 C10G 1.878(3)
Si10 C10A 1.879(3)
Si10 C10M 1.884(3)
Si11 C11A 1.862(3)
Si11 C11C 1.867(3)
Si11 C11B 1.872(3)
Si12 C12A 1.858(4)
Si12 C12B 1.864(4)
Si12 C12C 1.868(3)
C10G C10H 1.398(4)
C10G C10L 1.403(4)
C10M C10R 1.392(4)
C10M C10N 1.396(4)
C10A C10F 1.391(4)
C10A C10B 1.394(4)
C10N C10O 1.396(5)
C10H C10I 1.391(5)
C10L C10K 1.391(5)
C10E C10D 1.368(5)
C10E C10F 1.397(5)
C10Q C10P 1.365(5)
C10Q C10R 1.397(4)
C10K C10J 1.387(5)
C10B C10C 1.388(4)
C10P C10O 1.368(5)
C10D C10C 1.374(5)
C10I C10J 1.376(5)
